data_4508434
loop_
_publ_author_name
'Karanam, Maheswararao'
'Choudhury, Angshuman Roy'

_publ_section_title
;
 Study of Halogen-Mediated Weak Interactions in a Series of
 Halogen-Substituted Azobenzenes
;
_journal_issue 11
_journal_name_full 'Crystal Growth &amp; Design'
_journal_page_first 4803
_journal_paper_doi 10.1021/cg400967k
_journal_volume 13
_journal_year 2013
_chemical_formula_moiety 'C12 H8 F2 N2'
_chemical_formula_sum 'C12 H8 F2 N2'
_chemical_formula_weight 218.2
_chemical_name_systematic
;
(E)-bis(3-fluorophenyl)diazene
;
_space_group_crystal_system monoclinic
_space_group_IT_number 14
_space_group_name_Hall '-P 2ybc'
_space_group_name_H-M_alt 'P 1 21/c 1'
_symmetry_space_group_name_Hall '-P 2ybc'
_symmetry_space_group_name_H-M 'P 1 21/c 1'
_atom_sites_solution_hydrogens geom
_atom_sites_solution_primary direct
_atom_sites_solution_secondary difmap
_audit_creation_date 2012-05-18T19:00:59-00:00
_audit_creation_method 'WinGX routine CIF_UPDATE'
_cell_angle_alpha 90
_cell_angle_beta 108.672(5)
_cell_angle_gamma 90
_cell_formula_units_Z 2
_cell_length_a 7.1516(6)
_cell_length_b 5.8580(5)
_cell_length_c 12.2714(10)
_cell_measurement_reflns_used 1705
_cell_measurement_temperature 100(2)
_cell_measurement_theta_max 32.324
_cell_measurement_theta_min 2.955
_cell_volume 487.04(7)
_computing_data_reduction 'SAINT v7.68A (Bruker, 2009)'
_computing_molecular_graphics
;
O. V. Dolomanov, L. J. Bourhis, R. J. Gildea, J. A. K. Howard and H. Puschmann,
OLEX2: a complete structure solution, refinement and analysis program.
        J. Appl. Cryst. (2009). 42, 339-341.
;
_computing_publication_material
;
O. V. Dolomanov, L. J. Bourhis, R. J. Gildea, J. A. K. Howard and H. Puschmann,
OLEX2: a complete structure solution, refinement and analysis program.
        J. Appl. Cryst. (2009). 42, 339-341.
;
_computing_structure_refinement
;
        SHELXL, G.M. Sheldrick, Acta Cryst.
        2008). A64, 112-122
;
_computing_structure_solution 'SHELXS-97 (Sheldrick, 1990)'
_diffrn_ambient_temperature 100
_diffrn_measured_fraction_theta_full 0.996
_diffrn_measured_fraction_theta_max 0.996
_diffrn_radiation_monochromator graphite
_diffrn_radiation_type 'MO K\a'
_diffrn_radiation_wavelength 0.71073
_diffrn_reflns_av_R_equivalents 0.0215
_diffrn_reflns_limit_h_max 10
_diffrn_reflns_limit_h_min -10
_diffrn_reflns_limit_k_max 6
_diffrn_reflns_limit_k_min -8
_diffrn_reflns_limit_l_max 17
_diffrn_reflns_limit_l_min -14
_diffrn_reflns_number 3656
_diffrn_reflns_theta_full 30.49
_diffrn_reflns_theta_max 30.49
_diffrn_reflns_theta_min 3.01
_diffrn_source 'fine-focus sealed tube'
_exptl_absorpt_coefficient_mu 0.117
_exptl_absorpt_correction_T_max 0.7468
_exptl_absorpt_correction_T_min 0.609
_exptl_absorpt_correction_type multi-scan
_exptl_absorpt_process_details
;
        SADABS-2008/1 (Bruker,2008) was used for absorption correction.
        R(int) was 0.0511 before and 0.0337 after correction.
        The Ratio of minimum to maximum transmission is 0.8155.
        The \l/2 correction factor is 0.0015.
;
_exptl_crystal_colour 'clear light orange'
_exptl_crystal_density_diffrn 1.488
_exptl_crystal_density_method 'not measured'
_exptl_crystal_description block
_exptl_crystal_F_000 224
_exptl_crystal_size_max 0.2
_exptl_crystal_size_mid 0.2
_exptl_crystal_size_min 0.2
_refine_diff_density_max 0.457
_refine_diff_density_min -0.23
_refine_diff_density_rms 0.055
_refine_ls_extinction_method none
_refine_ls_goodness_of_fit_ref 1.037
_refine_ls_hydrogen_treatment constr
_refine_ls_matrix_type full
_refine_ls_number_parameters 73
_refine_ls_number_reflns 1480
_refine_ls_number_restraints 0
_refine_ls_restrained_S_all 1.037
_refine_ls_R_factor_all 0.0471
_refine_ls_R_factor_gt 0.04
_refine_ls_shift/su_max 0
_refine_ls_shift/su_mean 0
_refine_ls_structure_factor_coef Fsqd
_refine_ls_weighting_details 'calc w=1/[\s^2^(Fo^2^)+(0.0678P)^2^+0.1172P] where P=(Fo^2^+2Fc^2^)/3'
_refine_ls_weighting_scheme calc
_refine_ls_wR_factor_gt 0.11
_refine_ls_wR_factor_ref 0.1164
_reflns_number_gt 1262
_reflns_number_total 1480
_reflns_threshold_expression >2sigma(I)
_cod_data_source_file cg400967k_si_002.cif
_cod_data_source_block new
_cod_database_code 4508434

loop_
_space_group_symop_id
_space_group_symop_operation_xyz
1 'x, y, z'
2 '-x, y+1/2, -z+1/2'
3 '-x, -y, -z'
4 'x, -y-1/2, z-1/2'

loop_
_atom_site_label
_atom_site_type_symbol
_atom_site_fract_x
_atom_site_fract_y
_atom_site_fract_z
_atom_site_U_iso_or_equiv
_atom_site_adp_type
_atom_site_occupancy
_atom_site_symmetry_multiplicity
_atom_site_calc_flag
_atom_site_refinement_flags
C1 C 0.26107(14) -0.04119(18) -0.67331(8) 0.0170(2) Uani 1 1 d .
C2 C 0.15272(14) 0.01983(17) -0.78390(8) 0.0162(2) Uani 1 1 d .
H2 H 0.0893 0.1641 -0.8004 0.019 Uiso 1 1 calc R
C3 C 0.13990(14) -0.13935(17) -0.87096(8) 0.0158(2) Uani 1 1 d .
C4 C 0.23107(15) -0.35202(17) -0.84556(9) 0.0179(2) Uani 1 1 d .
H4 H 0.2198 -0.4596 -0.9052 0.021 Uiso 1 1 calc R
C5 C 0.33895(15) -0.40607(18) -0.73204(9) 0.0184(2) Uani 1 1 d .
H5 H 0.4019 -0.5505 -0.7146 0.022 Uiso 1 1 calc R
C6 C 0.35471(14) -0.25006(18) -0.64447(9) 0.0184(2) Uani 1 1 d .
H6 H 0.4276 -0.2855 -0.5669 0.022 Uiso 1 1 calc R
N1 N 0.03414(12) -0.09941(14) -0.98964(7) 0.0171(2) Uani 1 1 d .
F1 F 0.27792(10) 0.11284(11) -0.58789(5) 0.02276(19) Uani 1 1 d .

loop_
_atom_site_aniso_label
_atom_site_aniso_U_11
_atom_site_aniso_U_22
_atom_site_aniso_U_33
_atom_site_aniso_U_23
_atom_site_aniso_U_13
_atom_site_aniso_U_12
C1 0.0184(4) 0.0174(5) 0.0145(4) -0.0025(3) 0.0042(3) -0.0024(3)
C2 0.0168(4) 0.0154(5) 0.0156(4) -0.0002(3) 0.0040(3) 0.0001(3)
C3 0.0167(4) 0.0157(4) 0.0140(4) 0.0003(3) 0.0035(3) -0.0013(3)
C4 0.0205(4) 0.0155(5) 0.0171(5) -0.0007(3) 0.0053(4) 0.0001(3)
C5 0.0186(4) 0.0162(5) 0.0194(5) 0.0024(4) 0.0045(4) 0.0010(3)
C6 0.0175(4) 0.0193(5) 0.0160(4) 0.0020(3) 0.0023(3) -0.0011(3)
N1 0.0192(4) 0.0163(4) 0.0142(4) 0.0006(3) 0.0034(3) 0.0000(3)
F1 0.0289(4) 0.0211(4) 0.0152(3) -0.0047(2) 0.0029(3) 0.0004(2)

loop_
_atom_type_symbol
_atom_type_description
_atom_type_scat_dispersion_real
_atom_type_scat_dispersion_imag
_atom_type_scat_source
C C 0.0033 0.0016 'International Tables Vol C Tables 4.2.6.8 and 6.1.1.4'
H H 0 0 'International Tables Vol C Tables 4.2.6.8 and 6.1.1.4'
F F 0.0171 0.0103 'International Tables Vol C Tables 4.2.6.8 and 6.1.1.4'
N N 0.0061 0.0033 'International Tables Vol C Tables 4.2.6.8 and 6.1.1.4'

loop_
_geom_angle_atom_site_label_1
_geom_angle_atom_site_label_2
_geom_angle_atom_site_label_3
_geom_angle
_geom_angle_site_symmetry_1
C2 C1 C6 123.68(9) .
F1 C1 C2 118.08(9) .
F1 C1 C6 118.24(9) .
C1 C2 H2 121.4 .
C1 C2 C3 117.27(9) .
C3 C2 H2 121.4 .
C2 C3 N1 123.58(9) .
C4 C3 C2 120.88(9) .
C4 C3 N1 115.54(9) .
C3 C4 H4 120.2 .
C3 C4 C5 119.69(9) .
C5 C4 H4 120.2 .
C4 C5 H5 119.8 .
C6 C5 C4 120.36(9) .
C6 C5 H5 119.8 .
C1 C6 C5 118.11(9) .
C1 C6 H6 120.9 .
C5 C6 H6 120.9 .
N1 N1 C3 113.73(11) 3_553

loop_
_geom_bond_atom_site_label_1
_geom_bond_atom_site_label_2
_geom_bond_distance
_geom_bond_site_symmetry_2
C1 C2 1.3771(13) .
C1 C6 1.3853(14) .
C1 F1 1.3589(11) .
C2 H2 0.95 .
C2 C3 1.3988(13) .
C3 C4 1.3944(14) .
C3 N1 1.4292(13) .
C4 H4 0.95 .
C4 C5 1.3958(14) .
C5 H5 0.95 .
C5 C6 1.3874(15) .
C6 H6 0.95 .
N1 N1 1.2570(17) 3_553

loop_
_geom_torsion_atom_site_label_1
_geom_torsion_atom_site_label_2
_geom_torsion_atom_site_label_3
_geom_torsion_atom_site_label_4
_geom_torsion
_geom_torsion_site_symmetry_4
C1 C2 C3 C4 1.00(14) .
C1 C2 C3 N1 -179.50(9) .
C2 C1 C6 C5 0.25(15) .
C2 C3 C4 C5 -0.90(15) .
C2 C3 N1 N1 5.25(16) 3_553
C3 C4 C5 C6 0.43(15) .
C4 C3 N1 N1 -175.23(10) 3_553
C4 C5 C6 C1 -0.11(15) .
C6 C1 C2 C3 -0.68(15) .
N1 C3 C4 C5 179.57(9) .
F1 C1 C2 C3 178.91(8) .
F1 C1 C6 C5 -179.34(9) .
